data_1567949
loop_
_publ_author_name
'Andreychuk, Nicholas R.'
'Vidjayacoumar, Balamurugan'
'Price, Jeffrey S.'
'Kervazo, Sophie'
'Peeples, Craig A.'
'Emslie, David J. H.'
'Vallet, Val\'erie'
'Gomes, Andr\'e S. P.'
'R\'eal, Florent'
'Schreckenbach, Georg'
'Ayers, Paul W.'
'Vargas-Baca, Ignacio'
'Jenkins, Hilary A.'
'Britten, James F.'

_publ_section_title
;
 Uranium(iv) alkyl cations: synthesis, structures, comparison with
 thorium(iv) analogues, and the influence of arene-coordination on thermal
 stability and ethylene polymerization activity
;
_journal_name_full 'Chemical Science'
_journal_paper_doi 10.1039/D2SC04302E
_journal_year 2022
_chemical_formula_moiety 'C61 H76 N2 O U, C4 H8 O'
_chemical_formula_sum 'C65 H84 N2 O2 U'
_chemical_formula_weight 1163.37
_space_group_crystal_system triclinic
_space_group_IT_number 2
_space_group_name_Hall '-P 1'
_space_group_name_H-M_alt 'P -1'
_atom_sites_solution_hydrogens mixed
_audit_creation_method SHELXL-2014/7
_audit_update_record
;
2022-08-03 deposited with the CCDC.	2022-11-01 downloaded from the CCDC.
;
_cell_angle_alpha 80.8830(10)
_cell_angle_beta 79.2670(10)
_cell_angle_gamma 84.4930(10)
_cell_formula_units_Z 2
_cell_length_a 11.5747(8)
_cell_length_b 12.7230(8)
_cell_length_c 20.5456(14)
_cell_measurement_reflns_used 9822
_cell_measurement_temperature 100(2)
_cell_measurement_theta_max 31.598
_cell_measurement_theta_min 2.321
_cell_volume 2928.3(3)
_computing_cell_refinement 'Bruker SMART'
_computing_data_collection 'Bruker SMART'
_computing_data_reduction 'Bruker SAINT'
_computing_molecular_graphics 'Bruker SHELXTL'
_computing_publication_material 'Bruker SHELXTL'
_computing_structure_refinement 'SHELXL-2014/7 (Sheldrick, 2014)'
_computing_structure_solution 'Bruker SHELXTL'
_diffrn_ambient_temperature 100(2)
_diffrn_measured_fraction_theta_full 0.995
_diffrn_measured_fraction_theta_max 0.943
_diffrn_measurement_device_type 'CCD area detector'
_diffrn_measurement_method 'phi and omega scans'
_diffrn_radiation_type MoK\a
_diffrn_radiation_wavelength 0.71073
_diffrn_reflns_av_R_equivalents 0.0475
_diffrn_reflns_av_unetI/netI 0.0792
_diffrn_reflns_Laue_measured_fraction_full 0.995
_diffrn_reflns_Laue_measured_fraction_max 0.943
_diffrn_reflns_limit_h_max 17
_diffrn_reflns_limit_h_min -17
_diffrn_reflns_limit_k_max 7
_diffrn_reflns_limit_k_min -19
_diffrn_reflns_limit_l_max 31
_diffrn_reflns_limit_l_min -31
_diffrn_reflns_number 50599
_diffrn_reflns_point_group_measured_fraction_full 0.995
_diffrn_reflns_point_group_measured_fraction_max 0.943
_diffrn_reflns_theta_full 25.242
_diffrn_reflns_theta_max 33.218
_diffrn_reflns_theta_min 1.795
_exptl_absorpt_coefficient_mu 2.814
_exptl_absorpt_correction_T_max 0.8693
_exptl_absorpt_correction_T_min 0.5263
_exptl_absorpt_correction_type numerical
_exptl_absorpt_process_details SADABS-2012/1
_exptl_crystal_colour brown
_exptl_crystal_density_diffrn 1.319
_exptl_crystal_description plate
_exptl_crystal_F_000 1192
_exptl_crystal_size_max 0.294
_exptl_crystal_size_mid 0.193
_exptl_crystal_size_min 0.066
_refine_diff_density_max 2.381
_refine_diff_density_min -1.581
_refine_diff_density_rms 0.151
_refine_ls_extinction_method none
_refine_ls_goodness_of_fit_ref 1.018
_refine_ls_hydrogen_treatment mixed
_refine_ls_matrix_type full
_refine_ls_number_parameters 639
_refine_ls_number_reflns 21180
_refine_ls_number_restraints 14
_refine_ls_restrained_S_all 1.018
_refine_ls_R_factor_all 0.0647
_refine_ls_R_factor_gt 0.0425
_refine_ls_shift/su_max 0.002
_refine_ls_shift/su_mean 0.000
_refine_ls_structure_factor_coef Fsqd
_refine_ls_weighting_details 'w=1/[\s^2^(Fo^2^)+(0.0435P)^2^] where P=(Fo^2^+2Fc^2^)/3'
_refine_ls_weighting_scheme calc
_refine_ls_wR_factor_gt 0.0876
_refine_ls_wR_factor_ref 0.0953
_reflns_Friedel_coverage 0.000
_reflns_number_gt 16628
_reflns_number_total 21180
_reflns_threshold_expression 'I > 2\s(I)'
_cod_data_source_file d2sc04302e2.cif
_cod_data_source_block XA2_U_dibenzyl
_cod_database_code 1567949
_shelx_shelxl_version_number 2014/7
_shelx_space_group_comment
; 
The symmetry employed for this shelxl refinement is uniquely defined 
by the following loop, which should always be used as a source of 
symmetry information in preference to the above space-group names. 
They are only intended as comments. 
;
_shelx_estimated_absorpt_t_min 0.492
_shelx_estimated_absorpt_t_max 0.836

loop_
_space_group_symop_operation_xyz
'x, y, z'
'-x, -y, -z'

loop_
_atom_site_label
_atom_site_type_symbol
_atom_site_fract_x
_atom_site_fract_y
_atom_site_fract_z
_atom_site_U_iso_or_equiv
_atom_site_adp_type
_atom_site_occupancy
_atom_site_site_symmetry_order
_atom_site_calc_flag
_atom_site_refinement_flags_posn
_atom_site_refinement_flags_adp
_atom_site_refinement_flags_occupancy
_atom_site_disorder_assembly
_atom_site_disorder_group
U1 U 0.67781(2) 0.89671(2) 0.32066(2) 0.01497(3) Uani 1 1 d . . . . .
O1 O 0.88205(18) 0.91231(14) 0.25880(10) 0.0152(4) Uani 1 1 d . . . . .
N2 N 0.8040(2) 0.74765(17) 0.33726(13) 0.0146(5) Uani 1 1 d . . . . .
C50 C 0.4486(3) 0.7902(2) 0.41083(17) 0.0215(6) Uani 1 1 d . . . . .
H50 H 0.4980 0.7288 0.4229 0.026 Uiso 1 1 calc R U . . .
N1 N 0.7245(2) 1.06305(17) 0.27049(13) 0.0145(5) Uani 1 1 d . . . . .
C24 C 0.7705(3) 0.6650(2) 0.39247(15) 0.0149(6) Uani 1 1 d . . . . .
C4 C 0.9146(3) 0.7327(2) 0.29800(15) 0.0146(5) Uani 1 1 d . . . . .
C12 C 0.9112(3) 1.0047(2) 0.21438(15) 0.0147(6) Uani 1 1 d . . . . .
C49 C 0.4799(3) 0.8919(2) 0.41850(16) 0.0178(6) Uani 1 1 d . . . . .
C5 C 0.8233(3) 1.0871(2) 0.22253(15) 0.0153(6) Uani 1 1 d . . . . .
C10 C 1.0665(3) 0.8212(2) 0.21282(16) 0.0170(6) Uani 1 1 d . . . . .
C8 C 1.0310(3) 1.1128(2) 0.12971(16) 0.0198(6) Uani 1 1 d . . . . .
H8 H 1.1013 1.1220 0.0977 0.024 Uiso 1 1 calc R U . . .
C6 C 0.8436(3) 1.1848(2) 0.18162(16) 0.0187(6) Uani 1 1 d . . . . .
H6 H 0.7862 1.2431 0.1859 0.022 Uiso 1 1 calc R U . . .
C3 C 0.9855(3) 0.6366(2) 0.29796(16) 0.0180(6) Uani 1 1 d . . . . .
H3 H 0.9591 0.5747 0.3272 0.022 Uiso 1 1 calc R U . . .
C39 C 0.5245(3) 1.2655(2) 0.39822(19) 0.0286(8) Uani 1 1 d . . . . .
H39 H 0.4743 1.3035 0.4300 0.034 Uiso 1 1 calc R U . . .
C36 C 0.6630(3) 1.1428(2) 0.30895(16) 0.0162(6) Uani 1 1 d . . . . .
C11 C 0.9598(3) 0.8209(2) 0.25452(15) 0.0143(5) Uani 1 1 d . . . . .
C54 C 0.4076(3) 0.9798(2) 0.39513(17) 0.0231(7) Uani 1 1 d . . . . .
H54 H 0.4278 1.0500 0.3965 0.028 Uiso 1 1 calc R U . . .
C17 C 1.1129(3) 0.4320(2) 0.2970(2) 0.0316(8) Uani 1 1 d . . . . .
H17A H 1.0887 0.4461 0.3432 0.047 Uiso 1 1 calc R U . . .
H17B H 1.0432 0.4204 0.2789 0.047 Uiso 1 1 calc R U . . .
H17C H 1.1675 0.3682 0.2959 0.047 Uiso 1 1 calc R U . . .
C45 C 0.8239(3) 1.1082(3) 0.38218(17) 0.0255(7) Uani 1 1 d . . . . .
H45 H 0.8436 1.0427 0.3600 0.031 Uiso 1 1 calc R U . . .
C13 C 1.0157(3) 1.0131(2) 0.17051(15) 0.0150(5) Uani 1 1 d . . . . .
C61 C 0.7478(3) 0.7947(3) 0.16585(19) 0.0308(8) Uani 1 1 d . . . . .
H61 H 0.7524 0.7285 0.1944 0.037 Uiso 1 1 calc R U . . .
C1 C 1.1339(3) 0.7239(2) 0.21389(17) 0.0195(6) Uani 1 1 d . . . . .
H1 H 1.2087 0.7205 0.1856 0.023 Uiso 1 1 calc R U . . .
C41 C 0.5600(3) 1.1995(2) 0.29198(17) 0.0204(6) Uani 1 1 d . . . . .
C26 C 0.6685(3) 0.5058(2) 0.43992(18) 0.0250(7) Uani 1 1 d . . . . .
H26 H 0.6241 0.4493 0.4351 0.030 Uiso 1 1 calc R U . . .
C42 C 0.5271(3) 1.2015(2) 0.22418(18) 0.0245(7) Uani 1 1 d . . . . .
H42 H 0.5880 1.1553 0.1985 0.029 Uiso 1 1 calc R U . . .
C9 C 1.1122(3) 0.9224(2) 0.16793(16) 0.0185(6) Uani 1 1 d . . . . .
C40 C 0.4914(3) 1.2594(2) 0.33890(19) 0.0262(8) Uani 1 1 d . . . . .
H40 H 0.4202 1.2967 0.3289 0.031 Uiso 1 1 calc R U . . .
C55 C 0.5632(3) 0.8488(3) 0.24206(18) 0.0251(7) Uani 1 1 d . . . . .
C51 C 0.3483(3) 0.7780(3) 0.38630(17) 0.0242(7) Uani 1 1 d . . . . .
H51 H 0.3284 0.7084 0.3833 0.029 Uiso 1 1 calc R U . . .
C7 C 0.9465(3) 1.1980(2) 0.13476(16) 0.0186(6) Uani 1 1 d . . . . .
C28 C 0.7589(3) 0.5949(3) 0.50933(17) 0.0253(7) Uani 1 1 d . . . . .
H28 H 0.7768 0.5987 0.5521 0.030 Uiso 1 1 calc R U . . .
C38 C 0.6306(3) 1.2168(2) 0.41275(17) 0.0267(8) Uani 1 1 d . . . . .
H38 H 0.6547 1.2252 0.4532 0.032 Uiso 1 1 calc R U . . .
C48 C 0.5905(3) 0.9061(2) 0.43856(17) 0.0207(6) Uani 1 1 d . . . . .
C2 C 1.0947(3) 0.6314(2) 0.25526(17) 0.0186(6) Uani 1 1 d . . . . .
C37 C 0.7027(3) 1.1552(2) 0.36842(16) 0.0195(6) Uani 1 1 d . . . . .
C16 C 1.1739(3) 0.5274(2) 0.25460(19) 0.0239(7) Uani 1 1 d . . . . .
C25 C 0.7071(3) 0.5793(2) 0.38400(17) 0.0186(6) Uani 1 1 d . . . . .
C43 C 0.4071(3) 1.1590(3) 0.2268(2) 0.0364(9) Uani 1 1 d . . . . .
H43A H 0.3916 1.1627 0.1811 0.055 Uiso 1 1 calc R U . . .
H43B H 0.4070 1.0847 0.2486 0.055 Uiso 1 1 calc R U . . .
H43C H 0.3456 1.2023 0.2522 0.055 Uiso 1 1 calc R U . . .
C52 C 0.2769(3) 0.8648(3) 0.36619(18) 0.0279(7) Uani 1 1 d . . . . .
H52 H 0.2075 0.8559 0.3498 0.033 Uiso 1 1 calc R U . . .
C47 C 0.8308(4) 1.0760(3) 0.4557(2) 0.0351(9) Uani 1 1 d . . . . .
H47A H 0.9108 1.0468 0.4603 0.053 Uiso 1 1 calc R U . . .
H47B H 0.8112 1.1386 0.4790 0.053 Uiso 1 1 calc R U . . .
H47C H 0.7748 1.0217 0.4754 0.053 Uiso 1 1 calc R U . . .
C29 C 0.7993(3) 0.6713(2) 0.45556(16) 0.0196(6) Uani 1 1 d . . . . .
C15 C 1.1530(3) 0.9004(3) 0.09600(17) 0.0267(7) Uani 1 1 d . . . . .
H15A H 1.2148 0.8421 0.0950 0.040 Uiso 1 1 calc R U . . .
H15B H 1.0861 0.8802 0.0787 0.040 Uiso 1 1 calc R U . . .
H15C H 1.1842 0.9648 0.0681 0.040 Uiso 1 1 calc R U . . .
C56 C 0.6518(3) 0.8685(3) 0.18021(17) 0.0237(7) Uani 1 1 d . . . . .
C20 C 0.9616(3) 1.3042(2) 0.08718(17) 0.0238(7) Uani 1 1 d . . . . .
C18 C 1.2829(3) 0.5428(3) 0.2834(2) 0.0356(9) Uani 1 1 d . . . . .
H18A H 1.2585 0.5588 0.3293 0.053 Uiso 1 1 calc R U . . .
H18B H 1.3349 0.4773 0.2836 0.053 Uiso 1 1 calc R U . . .
H18C H 1.3250 0.6021 0.2557 0.053 Uiso 1 1 calc R U . . .
C21 C 0.8930(5) 1.3031(3) 0.0310(2) 0.0439(11) Uani 1 1 d . . . . .
H21A H 0.9230 1.2424 0.0072 0.066 Uiso 1 1 calc R U . . .
H21B H 0.8093 1.2967 0.0498 0.066 Uiso 1 1 calc R U . . .
H21C H 0.9026 1.3696 -0.0003 0.066 Uiso 1 1 calc R U . . .
C23 C 1.0911(4) 1.3194(3) 0.0563(2) 0.0415(11) Uani 1 1 d . . . . .
H23A H 1.1366 1.3202 0.0919 0.062 Uiso 1 1 calc R U . . .
H23B H 1.1226 1.2605 0.0312 0.062 Uiso 1 1 calc R U . . .
H23C H 1.0969 1.3871 0.0260 0.062 Uiso 1 1 calc R U . . .
C22 C 0.9143(4) 1.3993(2) 0.1240(2) 0.0341(9) Uani 1 1 d . . . . .
H22A H 0.9582 1.4004 0.1602 0.051 Uiso 1 1 calc R U . . .
H22B H 0.9239 1.4657 0.0925 0.051 Uiso 1 1 calc R U . . .
H22C H 0.8306 1.3928 0.1426 0.051 Uiso 1 1 calc R U . . .
C33 C 0.6833(3) 0.5638(2) 0.31651(17) 0.0227(7) Uani 1 1 d . . . . .
H33 H 0.7115 0.6265 0.2834 0.027 Uiso 1 1 calc R U . . .
C30 C 0.8761(3) 0.7550(3) 0.46574(18) 0.0268(7) Uani 1 1 d . . . . .
H30 H 0.8699 0.8173 0.4299 0.032 Uiso 1 1 calc R U . . .
C60 C 0.8362(3) 0.8164(3) 0.11082(19) 0.0341(8) Uani 1 1 d . . . . .
H60 H 0.8999 0.7647 0.1022 0.041 Uiso 1 1 calc R U . . .
C53 C 0.3080(3) 0.9661(3) 0.37029(19) 0.0290(8) Uani 1 1 d . . . . .
H53 H 0.2600 1.0269 0.3558 0.035 Uiso 1 1 calc R U . . .
C27 C 0.6932(3) 0.5134(3) 0.50196(19) 0.0300(8) Uani 1 1 d . . . . .
H27 H 0.6654 0.4630 0.5396 0.036 Uiso 1 1 calc R U . . .
C14 C 1.2176(3) 0.9562(3) 0.19407(19) 0.0289(8) Uani 1 1 d . . . . .
H14A H 1.2803 0.8988 0.1927 0.043 Uiso 1 1 calc R U . . .
H14B H 1.2472 1.0209 0.1658 0.043 Uiso 1 1 calc R U . . .
H14C H 1.1921 0.9705 0.2403 0.043 Uiso 1 1 calc R U . . .
C31 C 0.8398(4) 0.7950(3) 0.53323(19) 0.0318(8) Uani 1 1 d . . . . .
H31A H 0.8928 0.8488 0.5366 0.048 Uiso 1 1 calc R U . . .
H31B H 0.7587 0.8268 0.5372 0.048 Uiso 1 1 calc R U . . .
H31C H 0.8446 0.7351 0.5693 0.048 Uiso 1 1 calc R U . . .
C46 C 0.9184(3) 1.1873(3) 0.3505(2) 0.0358(9) Uani 1 1 d . . . . .
H46A H 0.9143 1.2084 0.3029 0.054 Uiso 1 1 calc R U . . .
H46B H 0.9043 1.2506 0.3732 0.054 Uiso 1 1 calc R U . . .
H46C H 0.9966 1.1532 0.3550 0.054 Uiso 1 1 calc R U . . .
C34 C 0.5536(3) 0.5576(3) 0.3159(2) 0.0298(8) Uani 1 1 d . . . . .
H34A H 0.5430 0.5475 0.2711 0.045 Uiso 1 1 calc R U . . .
H34B H 0.5235 0.4973 0.3485 0.045 Uiso 1 1 calc R U . . .
H34C H 0.5102 0.6239 0.3276 0.045 Uiso 1 1 calc R U . . .
C44 C 0.5301(3) 1.3155(3) 0.1855(2) 0.0317(8) Uani 1 1 d . . . . .
H44A H 0.5086 1.3158 0.1415 0.048 Uiso 1 1 calc R U . . .
H44B H 0.4739 1.3634 0.2107 0.048 Uiso 1 1 calc R U . . .
H44C H 0.6096 1.3399 0.1796 0.048 Uiso 1 1 calc R U . . .
C35 C 0.7518(3) 0.4622(3) 0.2930(2) 0.0314(8) Uani 1 1 d . . . . .
H35A H 0.7348 0.4541 0.2492 0.047 Uiso 1 1 calc R U . . .
H35B H 0.8366 0.4684 0.2896 0.047 Uiso 1 1 calc R U . . .
H35C H 0.7275 0.3998 0.3255 0.047 Uiso 1 1 calc R U . . .
C57 C 0.6505(4) 0.9639(3) 0.13614(18) 0.0297(8) Uani 1 1 d . . . . .
H57 H 0.5867 1.0159 0.1435 0.036 Uiso 1 1 calc R U . . .
C58 C 0.7399(4) 0.9843(3) 0.08198(19) 0.0370(9) Uani 1 1 d . . . . .
H58 H 0.7367 1.0504 0.0532 0.044 Uiso 1 1 calc R U . . .
C19 C 1.2101(3) 0.5023(3) 0.1830(2) 0.0331(8) Uani 1 1 d . . . . .
H19A H 1.2496 0.5625 0.1547 0.050 Uiso 1 1 calc R U . . .
H19B H 1.2640 0.4381 0.1827 0.050 Uiso 1 1 calc R U . . .
H19C H 1.1398 0.4903 0.1657 0.050 Uiso 1 1 calc R U . . .
C59 C 0.8331(4) 0.9114(3) 0.0688(2) 0.0351(9) Uani 1 1 d . . . . .
H59 H 0.8941 0.9262 0.0314 0.042 Uiso 1 1 calc R U . . .
C32 C 1.0053(4) 0.7115(4) 0.4582(2) 0.0507(13) Uani 1 1 d . . . . .
H32A H 1.0542 0.7663 0.4649 0.076 Uiso 1 1 calc R U . . .
H32B H 1.0130 0.6483 0.4917 0.076 Uiso 1 1 calc R U . . .
H32C H 1.0314 0.6919 0.4133 0.076 Uiso 1 1 calc R U . . .
O2 O 0.5529(6) 0.7471(5) 0.0304(3) 0.100(2) Uiso 0.729(3) 1 d D . P A 1
C62 C 0.4825(6) 0.7094(5) 0.0958(4) 0.0600(18) Uiso 0.729(3) 1 d D . P A 1
H62A H 0.4013 0.6970 0.0916 0.072 Uiso 0.729(3) 1 calc R U P A 1
H62B H 0.4792 0.7608 0.1277 0.072 Uiso 0.729(3) 1 calc R U P A 1
C63 C 0.5496(7) 0.6069(5) 0.1173(4) 0.064(2) Uiso 0.729(3) 1 d D . P A 1
H63A H 0.5971 0.6176 0.1507 0.076 Uiso 0.729(3) 1 calc R U P A 1
H63B H 0.4940 0.5516 0.1380 0.076 Uiso 0.729(3) 1 calc R U P A 1
C64 C 0.6279(9) 0.5720(8) 0.0575(4) 0.103(3) Uiso 0.729(3) 1 d D . P A 1
H64A H 0.6164 0.4974 0.0534 0.123 Uiso 0.729(3) 1 calc R U P A 1
H64B H 0.7118 0.5784 0.0592 0.123 Uiso 0.729(3) 1 calc R U P A 1
C65 C 0.5890(7) 0.6479(5) 0.0013(4) 0.0583(18) Uiso 0.729(3) 1 d D . P A 1
H65A H 0.6543 0.6591 -0.0372 0.070 Uiso 0.729(3) 1 calc R U P A 1
H65B H 0.5221 0.6214 -0.0137 0.070 Uiso 0.729(3) 1 calc R U P A 1
O2A O 0.4822(11) 0.8358(12) -0.0131(7) 0.100(2) Uiso 0.271(3) 1 d D . P A 2
C62A C 0.4934(12) 0.8248(14) 0.0579(6) 0.0600(18) Uiso 0.271(3) 1 d D . P A 2
H62C H 0.4400 0.7726 0.0858 0.072 Uiso 0.271(3) 1 calc R U P A 2
H62D H 0.4769 0.8941 0.0750 0.072 Uiso 0.271(3) 1 calc R U P A 2
C63A C 0.6202(14) 0.7853(17) 0.0558(8) 0.100(2) Uiso 0.271(3) 1 d D . P A 2
H63C H 0.6549 0.8192 0.0872 0.120 Uiso 0.271(3) 1 calc R U P A 2
H63D H 0.6262 0.7071 0.0695 0.120 Uiso 0.271(3) 1 calc R U P A 2
C64A C 0.6848(12) 0.8126(17) -0.0136(9) 0.103(3) Uiso 0.271(3) 1 d D . P A 2
H64C H 0.7118 0.7476 -0.0345 0.123 Uiso 0.271(3) 1 calc R U P A 2
H64D H 0.7537 0.8535 -0.0144 0.123 Uiso 0.271(3) 1 calc R U P A 2
C65A C 0.5943(14) 0.8789(14) -0.0479(7) 0.083(7) Uiso 0.271(3) 1 d D . P A 2
H65C H 0.5952 0.9551 -0.0433 0.099 Uiso 0.271(3) 1 calc R U P A 2
H65D H 0.6078 0.8717 -0.0960 0.099 Uiso 0.271(3) 1 calc R U P A 2
H55A H 0.547(3) 0.769(3) 0.2555(19) 0.030(10) Uiso 1 1 d . . . . .
H55B H 0.500(3) 0.894(3) 0.2373(19) 0.023(10) Uiso 1 1 d . . . . .
H48A H 0.625(3) 0.851(3) 0.4609(18) 0.018(9) Uiso 1 1 d . . . . .
H48B H 0.589(3) 0.979(3) 0.456(2) 0.032(11) Uiso 1 1 d . . . . .

loop_
_atom_site_aniso_label
_atom_site_aniso_U_11
_atom_site_aniso_U_22
_atom_site_aniso_U_33
_atom_site_aniso_U_23
_atom_site_aniso_U_13
_atom_site_aniso_U_12
U1 0.01356(5) 0.01254(5) 0.01669(6) -0.00045(3) 0.00153(4) -0.00111(3)
O1 0.0157(10) 0.0131(9) 0.0139(11) 0.0018(7) 0.0018(8) -0.0011(7)
N2 0.0128(12) 0.0139(10) 0.0154(13) 0.0011(9) -0.0006(10) -0.0014(8)
C50 0.0246(17) 0.0190(13) 0.0191(17) -0.0022(11) 0.0010(13) -0.0031(11)
N1 0.0159(12) 0.0131(10) 0.0135(12) -0.0029(8) 0.0008(10) -0.0015(8)
C24 0.0127(13) 0.0114(11) 0.0187(15) 0.0002(10) -0.0005(11) -0.0004(9)
C4 0.0133(14) 0.0145(12) 0.0161(15) -0.0003(10) -0.0044(11) -0.0010(9)
C12 0.0208(15) 0.0122(11) 0.0114(14) 0.0016(9) -0.0047(11) -0.0041(10)
C49 0.0188(15) 0.0167(12) 0.0150(15) -0.0010(10) 0.0046(12) -0.0030(10)
C5 0.0190(15) 0.0144(12) 0.0125(14) -0.0035(10) 0.0002(11) -0.0036(10)
C10 0.0144(14) 0.0188(13) 0.0173(16) -0.0023(11) -0.0018(12) -0.0005(10)
C8 0.0197(16) 0.0219(14) 0.0153(16) -0.0006(11) 0.0033(12) -0.0047(11)
C6 0.0202(16) 0.0141(12) 0.0205(17) -0.0011(11) -0.0020(13) -0.0004(10)
C3 0.0165(15) 0.0165(12) 0.0205(16) -0.0013(11) -0.0031(12) -0.0007(10)
C39 0.036(2) 0.0143(13) 0.030(2) -0.0062(12) 0.0147(16) -0.0065(12)
C36 0.0174(15) 0.0109(11) 0.0184(15) -0.0019(10) 0.0026(12) -0.0031(10)
C11 0.0140(14) 0.0136(12) 0.0143(15) -0.0021(10) -0.0013(11) 0.0023(9)
C54 0.0249(17) 0.0199(14) 0.0222(18) -0.0008(12) 0.0007(14) -0.0030(12)
C17 0.0249(18) 0.0177(14) 0.046(2) 0.0032(14) -0.0008(17) 0.0048(12)
C45 0.037(2) 0.0230(15) 0.0186(17) -0.0056(12) -0.0091(15) -0.0006(13)
C13 0.0150(14) 0.0163(12) 0.0130(14) -0.0015(10) -0.0006(11) -0.0024(10)
C61 0.032(2) 0.0341(18) 0.024(2) 0.0008(14) -0.0061(16) 0.0007(15)
C1 0.0141(15) 0.0217(14) 0.0213(17) -0.0017(11) -0.0019(12) 0.0015(10)
C41 0.0203(16) 0.0119(12) 0.0266(18) -0.0006(11) 0.0003(13) -0.0013(10)
C26 0.0268(18) 0.0179(14) 0.0277(19) 0.0005(12) 0.0019(14) -0.0078(12)
C42 0.0225(17) 0.0185(14) 0.031(2) -0.0005(12) -0.0064(15) 0.0015(11)
C9 0.0161(15) 0.0195(13) 0.0171(16) 0.0022(11) 0.0010(12) -0.0017(10)
C40 0.0218(17) 0.0142(13) 0.037(2) -0.0047(13) 0.0081(15) 0.0004(11)
C55 0.0255(18) 0.0312(17) 0.0177(17) -0.0021(13) -0.0005(14) -0.0058(14)
C51 0.0239(17) 0.0252(15) 0.0231(18) -0.0040(13) 0.0021(14) -0.0105(12)
C7 0.0235(16) 0.0168(13) 0.0149(15) -0.0009(10) -0.0016(12) -0.0042(11)
C28 0.0314(19) 0.0271(15) 0.0166(17) 0.0035(12) -0.0060(14) -0.0057(13)
C38 0.042(2) 0.0175(14) 0.0176(17) -0.0047(12) 0.0061(15) -0.0079(13)
C48 0.0211(16) 0.0192(14) 0.0215(17) -0.0027(12) -0.0016(13) -0.0040(11)
C2 0.0145(14) 0.0191(13) 0.0223(17) -0.0028(11) -0.0041(12) -0.0009(10)
C37 0.0265(17) 0.0141(12) 0.0159(16) -0.0002(10) 0.0015(13) -0.0043(11)
C16 0.0153(15) 0.0209(14) 0.034(2) -0.0049(13) -0.0031(14) 0.0053(11)
C25 0.0175(15) 0.0141(12) 0.0232(17) -0.0023(11) -0.0006(12) -0.0030(10)
C43 0.033(2) 0.0333(18) 0.044(3) 0.0040(17) -0.0149(19) -0.0083(15)
C52 0.0220(18) 0.0421(19) 0.0186(18) 0.0005(14) -0.0013(14) -0.0092(14)
C47 0.039(2) 0.039(2) 0.029(2) 0.0042(16) -0.0113(18) -0.0153(17)
C29 0.0201(16) 0.0201(13) 0.0176(16) -0.0002(11) -0.0024(13) -0.0023(11)
C15 0.0265(18) 0.0273(16) 0.0204(18) -0.0010(13) 0.0048(14) 0.0073(13)
C56 0.0290(18) 0.0274(15) 0.0175(17) -0.0037(12) -0.0088(14) -0.0050(13)
C20 0.0333(19) 0.0175(13) 0.0163(16) 0.0042(11) 0.0037(14) -0.0065(12)
C18 0.0229(19) 0.0264(17) 0.060(3) -0.0082(17) -0.0156(19) 0.0062(13)
C21 0.071(3) 0.0305(19) 0.029(2) 0.0097(16) -0.014(2) -0.0099(19)
C23 0.046(3) 0.0238(17) 0.042(3) 0.0089(16) 0.016(2) -0.0059(16)
C22 0.047(2) 0.0172(15) 0.033(2) -0.0013(13) 0.0077(18) -0.0065(14)
C33 0.0273(18) 0.0188(14) 0.0240(18) -0.0007(12) -0.0085(14) -0.0074(12)
C30 0.036(2) 0.0275(16) 0.0195(18) 0.0010(13) -0.0090(15) -0.0144(14)
C60 0.025(2) 0.049(2) 0.024(2) 0.0004(16) -0.0016(16) 0.0014(16)
C53 0.0225(18) 0.0317(17) 0.029(2) 0.0022(14) -0.0008(15) 0.0007(13)
C27 0.037(2) 0.0258(16) 0.0227(19) 0.0075(13) 0.0007(16) -0.0091(14)
C14 0.0231(18) 0.0291(16) 0.033(2) 0.0067(14) -0.0068(15) -0.0085(13)
C31 0.037(2) 0.0316(17) 0.031(2) -0.0072(15) -0.0161(17) -0.0004(15)
C46 0.028(2) 0.051(2) 0.027(2) 0.0042(17) -0.0045(16) -0.0114(17)
C34 0.0279(19) 0.0251(16) 0.041(2) -0.0113(15) -0.0126(17) 0.0002(13)
C44 0.029(2) 0.0220(15) 0.040(2) 0.0058(14) -0.0058(17) 0.0013(13)
C35 0.0247(19) 0.0376(19) 0.034(2) -0.0166(16) 0.0004(16) -0.0064(14)
C57 0.042(2) 0.0287(17) 0.0180(18) -0.0048(13) -0.0044(16) -0.0008(15)
C58 0.055(3) 0.0344(19) 0.0196(19) 0.0035(15) -0.0047(18) -0.0084(18)
C19 0.031(2) 0.0274(17) 0.039(2) -0.0102(15) -0.0024(17) 0.0066(14)
C59 0.030(2) 0.051(2) 0.021(2) 0.0013(16) -0.0010(16) -0.0079(17)
C32 0.030(2) 0.089(3) 0.041(3) -0.031(3) 0.003(2) -0.024(2)

loop_
_atom_type_symbol
_atom_type_description
_atom_type_scat_dispersion_real
_atom_type_scat_dispersion_imag
_atom_type_scat_source
C C 0.0033 0.0016 'International Tables Vol C Tables 4.2.6.8 and 6.1.1.4'
H H 0.0000 0.0000 'International Tables Vol C Tables 4.2.6.8 and 6.1.1.4'
N N 0.0061 0.0033 'International Tables Vol C Tables 4.2.6.8 and 6.1.1.4'
O O 0.0106 0.0060 'International Tables Vol C Tables 4.2.6.8 and 6.1.1.4'
U U -9.6767 9.6646 'International Tables Vol C Tables 4.2.6.8 and 6.1.1.4'

loop_
_geom_angle_atom_site_label_1
_geom_angle_atom_site_label_2
_geom_angle_atom_site_label_3
_geom_angle
_geom_angle_site_symmetry_1
_geom_angle_site_symmetry_3
_geom_angle_publ_flag
N1 U1 N2 127.76(9) . . ?
N1 U1 C55 100.29(10) . . ?
N2 U1 C55 102.78(11) . . ?
N1 U1 C48 108.35(9) . . ?
N2 U1 C48 98.15(10) . . ?
C55 U1 C48 121.56(11) . . ?
N1 U1 O1 64.09(7) . . ?
N2 U1 O1 64.67(7) . . ?
C55 U1 O1 106.21(10) . . ?
C48 U1 O1 132.00(9) . . ?
N1 U1 C49 114.41(8) . . ?
N2 U1 C49 111.73(9) . . ?
C55 U1 C49 90.12(11) . . ?
C48 U1 C49 31.70(10) . . ?
O1 U1 C49 163.66(9) . . ?
N1 U1 C56 83.07(9) . . ?
N2 U1 C56 95.72(9) . . ?
C55 U1 C56 28.87(10) . . ?
C48 U1 C56 150.12(10) . . ?
O1 U1 C56 77.88(8) . . ?
C49 U1 C56 118.43(10) . . ?
N1 U1 C50 136.26(8) . . ?
N2 U1 C50 95.22(8) . . ?
C55 U1 C50 73.88(10) . . ?
C48 U1 C50 50.16(9) . . ?
O1 U1 C50 159.65(7) . . ?
C49 U1 C50 25.96(8) . . ?
C56 U1 C50 102.36(9) . . ?
N1 U1 C54 93.86(8) . . ?
N2 U1 C54 135.44(8) . . ?
C55 U1 C54 81.45(11) . . ?
C48 U1 C54 47.57(10) . . ?
O1 U1 C54 157.40(7) . . ?
C49 U1 C54 24.00(8) . . ?
C56 U1 C54 105.60(9) . . ?
C50 U1 C54 42.60(8) . . ?
N1 U1 C61 91.87(9) . . ?
N2 U1 C61 73.63(9) . . ?
C55 U1 C61 45.00(11) . . ?
C48 U1 C61 158.60(9) . . ?
O1 U1 C61 63.01(8) . . ?
C49 U1 C61 132.63(9) . . ?
C56 U1 C61 22.95(9) . . ?
C50 U1 C61 109.97(8) . . ?
C54 U1 C61 126.24(9) . . ?
N1 U1 C57 64.03(8) . . ?
N2 U1 C57 110.42(8) . . ?
C55 U1 C57 40.54(10) . . ?
C48 U1 C57 148.59(10) . . ?
O1 U1 C57 74.40(8) . . ?
C49 U1 C57 120.48(9) . . ?
C56 U1 C57 19.54(8) . . ?
C50 U1 C57 112.43(9) . . ?
C54 U1 C57 101.24(8) . . ?
C61 U1 C57 37.43(8) . . ?
C12 O1 C11 118.2(2) . . ?
C12 O1 U1 119.76(17) . . ?
C11 O1 U1 120.03(15) . . ?
C4 N2 C24 116.7(2) . . ?
C4 N2 U1 123.94(18) . . ?
C24 N2 U1 119.29(18) . . ?
C51 C50 C49 121.6(3) . . ?
C51 C50 U1 123.6(2) . . ?
C49 C50 U1 58.18(16) . . ?
C51 C50 H50 119.2 . . ?
C49 C50 H50 119.2 . . ?
U1 C50 H50 88.5 . . ?
C5 N1 C36 120.5(2) . . ?
C5 N1 U1 125.55(18) . . ?
C36 N1 U1 111.04(17) . . ?
C29 C24 C25 120.3(3) . . ?
C29 C24 N2 119.2(2) . . ?
C25 C24 N2 120.5(3) . . ?
N2 C4 C11 117.4(2) . . ?
N2 C4 C3 126.0(3) . . ?
C11 C4 C3 116.6(3) . . ?
C13 C12 O1 123.3(3) . . ?
C13 C12 C5 125.0(3) . . ?
O1 C12 C5 111.6(2) . . ?
C54 C49 C50 116.1(3) . . ?
C54 C49 C48 121.4(3) . . ?
C50 C49 C48 121.7(3) . . ?
C54 C49 U1 103.4(2) . . ?
C50 C49 U1 95.86(19) . . ?
C48 C49 U1 63.10(17) . . ?
N1 C5 C12 116.2(2) . . ?
N1 C5 C6 126.9(3) . . ?
C12 C5 C6 116.9(3) . . ?
C11 C10 C1 116.2(3) . . ?
C11 C10 C9 122.5(3) . . ?
C1 C10 C9 121.3(3) . . ?
C7 C8 C13 122.2(3) . . ?
C7 C8 H8 118.9 . . ?
C13 C8 H8 118.9 . . ?
C7 C6 C5 121.0(3) . . ?
C7 C6 H6 119.5 . . ?
C5 C6 H6 119.5 . . ?
C2 C3 C4 120.6(3) . . ?
C2 C3 H3 119.7 . . ?
C4 C3 H3 119.7 . . ?
C40 C39 C38 120.6(3) . . ?
C40 C39 H39 119.7 . . ?
C38 C39 H39 119.7 . . ?
C41 C36 C37 120.6(3) . . ?
C41 C36 N1 121.1(3) . . ?
C37 C36 N1 118.0(3) . . ?
C10 C11 C4 125.5(3) . . ?
C10 C11 O1 122.8(2) . . ?
C4 C11 O1 111.7(2) . . ?
C53 C54 C49 121.3(3) . . ?
C53 C54 U1 121.3(2) . . ?
C49 C54 U1 52.64(16) . . ?
C53 C54 H54 119.3 . . ?
C49 C54 H54 119.3 . . ?
U1 C54 H54 95.1 . . ?
C16 C17 H17A 109.5 . . ?
C16 C17 H17B 109.5 . . ?
H17A C17 H17B 109.5 . . ?
C16 C17 H17C 109.5 . . ?
H17A C17 H17C 109.5 . . ?
H17B C17 H17C 109.5 . . ?
C47 C45 C37 114.5(3) . . ?
C47 C45 C46 109.1(3) . . ?
C37 C45 C46 110.2(3) . . ?
C47 C45 H45 107.6 . . ?
C37 C45 H45 107.6 . . ?
C46 C45 H45 107.6 . . ?
C12 C13 C8 115.8(3) . . ?
C12 C13 C9 122.3(2) . . ?
C8 C13 C9 121.9(3) . . ?
C60 C61 C56 121.4(3) . . ?
C60 C61 U1 131.7(3) . . ?
C56 C61 U1 57.50(19) . . ?
C60 C61 H61 119.3 . . ?
C56 C61 H61 119.3 . . ?
U1 C61 H61 82.5 . . ?
C10 C1 C2 122.1(3) . . ?
C10 C1 H1 118.9 . . ?
C2 C1 H1 118.9 . . ?
C40 C41 C36 117.9(3) . . ?
C40 C41 C42 120.6(3) . . ?
C36 C41 C42 121.4(3) . . ?
C27 C26 C25 121.4(3) . . ?
C27 C26 H26 119.3 . . ?
C25 C26 H26 119.3 . . ?
C41 C42 C43 113.9(3) . . ?
C41 C42 C44 110.3(3) . . ?
C43 C42 C44 109.4(3) . . ?
C41 C42 H42 107.7 . . ?
C43 C42 H42 107.7 . . ?
C44 C42 H42 107.7 . . ?
C13 C9 C15 110.3(3) . . ?
C13 C9 C10 110.1(2) . . ?
C15 C9 C10 110.2(2) . . ?
C13 C9 C14 108.5(2) . . ?
C15 C9 C14 108.9(3) . . ?
C10 C9 C14 108.9(3) . . ?
C39 C40 C41 121.5(3) . . ?
C39 C40 H40 119.2 . . ?
C41 C40 H40 119.2 . . ?
C56 C55 U1 98.1(2) . . ?
C56 C55 H55A 113(2) . . ?
U1 C55 H55A 108(2) . . ?
C56 C55 H55B 108(2) . . ?
U1 C55 H55B 113(2) . . ?
H55A C55 H55B 116(3) . . ?
C52 C51 C50 121.0(3) . . ?
C52 C51 H51 119.5 . . ?
C50 C51 H51 119.5 . . ?
C6 C7 C8 119.1(3) . . ?
C6 C7 C20 119.4(3) . . ?
C8 C7 C20 121.4(3) . . ?
C27 C28 C29 121.7(3) . . ?
C27 C28 H28 119.2 . . ?
C29 C28 H28 119.2 . . ?
C39 C38 C37 120.7(3) . . ?
C39 C38 H38 119.7 . . ?
C37 C38 H38 119.7 . . ?
C49 C48 U1 85.20(19) . . ?
C49 C48 H48A 118(2) . . ?
U1 C48 H48A 104(2) . . ?
C49 C48 H48B 112(2) . . ?
U1 C48 H48B 117(2) . . ?
H48A C48 H48B 116(3) . . ?
C1 C2 C3 119.1(3) . . ?
C1 C2 C16 119.4(3) . . ?
C3 C2 C16 121.5(3) . . ?
C38 C37 C36 118.2(3) . . ?
C38 C37 C45 120.5(3) . . ?
C36 C37 C45 121.2(3) . . ?
C19 C16 C17 107.8(3) . . ?
C19 C16 C18 110.3(3) . . ?
C17 C16 C18 108.3(3) . . ?
C19 C16 C2 110.0(3) . . ?
C17 C16 C2 112.6(3) . . ?
C18 C16 C2 107.9(3) . . ?
C26 C25 C24 118.5(3) . . ?
C26 C25 C33 119.2(3) . . ?
C24 C25 C33 122.3(3) . . ?
C42 C43 H43A 109.5 . . ?
C42 C43 H43B 109.5 . . ?
H43A C43 H43B 109.5 . . ?
C42 C43 H43C 109.5 . . ?
H43A C43 H43C 109.5 . . ?
H43B C43 H43C 109.5 . . ?
C51 C52 C53 118.7(3) . . ?
C51 C52 H52 120.6 . . ?
C53 C52 H52 120.6 . . ?
C45 C47 H47A 109.5 . . ?
C45 C47 H47B 109.5 . . ?
H47A C47 H47B 109.5 . . ?
C45 C47 H47C 109.5 . . ?
H47A C47 H47C 109.5 . . ?
H47B C47 H47C 109.5 . . ?
C28 C29 C24 118.3(3) . . ?
C28 C29 C30 119.3(3) . . ?
C24 C29 C30 122.3(3) . . ?
C9 C15 H15A 109.5 . . ?
C9 C15 H15B 109.5 . . ?
H15A C15 H15B 109.5 . . ?
C9 C15 H15C 109.5 . . ?
H15A C15 H15C 109.5 . . ?
H15B C15 H15C 109.5 . . ?
C57 C56 C61 116.3(3) . . ?
C57 C56 C55 122.5(3) . . ?
C61 C56 C55 121.0(3) . . ?
C57 C56 U1 113.7(2) . . ?
C61 C56 U1 99.6(2) . . ?
C55 C56 U1 53.06(17) . . ?
C21 C20 C22 109.1(3) . . ?
C21 C20 C23 108.5(3) . . ?
C22 C20 C23 108.0(3) . . ?
C21 C20 C7 108.1(3) . . ?
C22 C20 C7 111.1(3) . . ?
C23 C20 C7 111.9(3) . . ?
C16 C18 H18A 109.5 . . ?
C16 C18 H18B 109.5 . . ?
H18A C18 H18B 109.5 . . ?
C16 C18 H18C 109.5 . . ?
H18A C18 H18C 109.5 . . ?
H18B C18 H18C 109.5 . . ?
C20 C21 H21A 109.5 . . ?
C20 C21 H21B 109.5 . . ?
H21A C21 H21B 109.5 . . ?
C20 C21 H21C 109.5 . . ?
H21A C21 H21C 109.5 . . ?
H21B C21 H21C 109.5 . . ?
C20 C23 H23A 109.5 . . ?
C20 C23 H23B 109.5 . . ?
H23A C23 H23B 109.5 . . ?
C20 C23 H23C 109.5 . . ?
H23A C23 H23C 109.5 . . ?
H23B C23 H23C 109.5 . . ?
C20 C22 H22A 109.5 . . ?
C20 C22 H22B 109.5 . . ?
H22A C22 H22B 109.5 . . ?
C20 C22 H22C 109.5 . . ?
H22A C22 H22C 109.5 . . ?
H22B C22 H22C 109.5 . . ?
C25 C33 C34 112.7(3) . . ?
C25 C33 C35 111.2(3) . . ?
C34 C33 C35 109.0(3) . . ?
C25 C33 H33 107.9 . . ?
C34 C33 H33 107.9 . . ?
C35 C33 H33 107.9 . . ?
C29 C30 C31 113.6(3) . . ?
C29 C30 C32 110.2(3) . . ?
C31 C30 C32 109.1(3) . . ?
C29 C30 H30 107.9 . . ?
C31 C30 H30 107.9 . . ?
C32 C30 H30 107.9 . . ?
C59 C60 C61 121.0(4) . . ?
C59 C60 H60 119.5 . . ?
C61 C60 H60 119.5 . . ?
C54 C53 C52 121.1(3) . . ?
C54 C53 H53 119.5 . . ?
C52 C53 H53 119.5 . . ?
C26 C27 C28 119.8(3) . . ?
C26 C27 H27 120.1 . . ?
C28 C27 H27 120.1 . . ?
C9 C14 H14A 109.5 . . ?
C9 C14 H14B 109.5 . . ?
H14A C14 H14B 109.5 . . ?
C9 C14 H14C 109.5 . . ?
H14A C14 H14C 109.5 . . ?
H14B C14 H14C 109.5 . . ?
C30 C31 H31A 109.5 . . ?
C30 C31 H31B 109.5 . . ?
H31A C31 H31B 109.5 . . ?
C30 C31 H31C 109.5 . . ?
H31A C31 H31C 109.5 . . ?
H31B C31 H31C 109.5 . . ?
C45 C46 H46A 109.5 . . ?
C45 C46 H46B 109.5 . . ?
H46A C46 H46B 109.5 . . ?
C45 C46 H46C 109.5 . . ?
H46A C46 H46C 109.5 . . ?
H46B C46 H46C 109.5 . . ?
C33 C34 H34A 109.5 . . ?
C33 C34 H34B 109.5 . . ?
H34A C34 H34B 109.5 . . ?
C33 C34 H34C 109.5 . . ?
H34A C34 H34C 109.5 . . ?
H34B C34 H34C 109.5 . . ?
C42 C44 H44A 109.5 . . ?
C42 C44 H44B 109.5 . . ?
H44A C44 H44B 109.5 . . ?
C42 C44 H44C 109.5 . . ?
H44A C44 H44C 109.5 . . ?
H44B C44 H44C 109.5 . . ?
C33 C35 H35A 109.5 . . ?
C33 C35 H35B 109.5 . . ?
H35A C35 H35B 109.5 . . ?
C33 C35 H35C 109.5 . . ?
H35A C35 H35C 109.5 . . ?
H35B C35 H35C 109.5 . . ?
C58 C57 C56 121.4(4) . . ?
C58 C57 U1 127.6(3) . . ?
C56 C57 U1 46.73(18) . . ?
C58 C57 H57 119.3 . . ?
C56 C57 H57 119.3 . . ?
U1 C57 H57 94.4 . . ?
C59 C58 C57 121.5(3) . . ?
C59 C58 H58 119.2 . . ?
C57 C58 H58 119.2 . . ?
C16 C19 H19A 109.5 . . ?
C16 C19 H19B 109.5 . . ?
H19A C19 H19B 109.5 . . ?
C16 C19 H19C 109.5 . . ?
H19A C19 H19C 109.5 . . ?
H19B C19 H19C 109.5 . . ?
C58 C59 C60 118.4(4) . . ?
C58 C59 H59 120.8 . . ?
C60 C59 H59 120.8 . . ?
C30 C32 H32A 109.5 . . ?
C30 C32 H32B 109.5 . . ?
H32A C32 H32B 109.5 . . ?
C30 C32 H32C 109.5 . . ?
H32A C32 H32C 109.5 . . ?
H32B C32 H32C 109.5 . . ?
C62 O2 C65 103.0(6) . . ?
O2 C62 C63 102.2(6) . . ?
O2 C62 H62A 111.3 . . ?
C63 C62 H62A 111.3 . . ?
O2 C62 H62B 111.3 . . ?
C63 C62 H62B 111.3 . . ?
H62A C62 H62B 109.2 . . ?
C64 C63 C62 108.7(6) . . ?
C64 C63 H63A 109.9 . . ?
C62 C63 H63A 109.9 . . ?
C64 C63 H63B 109.9 . . ?
C62 C63 H63B 109.9 . . ?
H63A C63 H63B 108.3 . . ?
C63 C64 C65 102.6(7) . . ?
C63 C64 H64A 111.2 . . ?
C65 C64 H64A 111.2 . . ?
C63 C64 H64B 111.2 . . ?
C65 C64 H64B 111.2 . . ?
H64A C64 H64B 109.2 . . ?
O2 C65 C64 103.8(6) . . ?
O2 C65 H65A 111.0 . . ?
C64 C65 H65A 111.0 . . ?
O2 C65 H65B 111.0 . . ?
C64 C65 H65B 111.0 . . ?
H65A C65 H65B 109.0 . . ?
C65A O2A C62A 102.9(6) . . ?
O2A C62A C63A 102.0(6) . . ?
O2A C62A H62C 111.4 . . ?
C63A C62A H62C 111.4 . . ?
O2A C62A H62D 111.4 . . ?
C63A C62A H62D 111.4 . . ?
H62C C62A H62D 109.2 . . ?
C64A C63A C62A 108.6(7) . . ?
C64A C63A H63C 110.0 . . ?
C62A C63A H63C 110.0 . . ?
C64A C63A H63D 110.0 . . ?
C62A C63A H63D 110.0 . . ?
H63C C63A H63D 108.4 . . ?
C63A C64A C65A 102.8(7) . . ?
C63A C64A H64C 111.2 . . ?
C65A C64A H64C 111.2 . . ?
C63A C64A H64D 111.2 . . ?
C65A C64A H64D 111.2 . . ?
H64C C64A H64D 109.1 . . ?
O2A C65A C64A 104.0(7) . . ?
O2A C65A H65C 111.0 . . ?
C64A C65A H65C 111.0 . . ?
O2A C65A H65D 111.0 . . ?
C64A C65A H65D 111.0 . . ?
H65C C65A H65D 109.0 . . ?

loop_
_geom_bond_atom_site_label_1
_geom_bond_atom_site_label_2
_geom_bond_distance
_geom_bond_site_symmetry_2
_geom_bond_publ_flag
U1 N1 2.270(2) . ?
U1 N2 2.301(2) . ?
U1 C55 2.451(4) . ?
U1 C48 2.462(3) . ?
U1 O1 2.477(2) . ?
U1 C49 2.751(3) . ?
U1 C56 3.036(3) . ?
U1 C50 3.220(3) . ?
U1 C54 3.367(3) . ?
U1 C61 3.550(4) . ?
U1 C57 3.817(4) . ?
O1 C12 1.396(3) . ?
O1 C11 1.405(3) . ?
N2 C4 1.393(4) . ?
N2 C24 1.442(4) . ?
C50 C51 1.380(5) . ?
C50 C49 1.417(4) . ?
C50 H50 0.9500 . ?
N1 C5 1.387(4) . ?
N1 C36 1.437(4) . ?
C24 C29 1.413(4) . ?
C24 C25 1.421(4) . ?
C4 C11 1.397(4) . ?
C4 C3 1.405(4) . ?
C12 C13 1.370(4) . ?
C12 C5 1.397(4) . ?
C49 C54 1.407(4) . ?
C49 C48 1.451(5) . ?
C5 C6 1.399(4) . ?
C10 C11 1.366(4) . ?
C10 C1 1.398(4) . ?
C10 C9 1.537(4) . ?
C8 C7 1.392(4) . ?
C8 C13 1.412(4) . ?
C8 H8 0.9500 . ?
C6 C7 1.390(4) . ?
C6 H6 0.9500 . ?
C3 C2 1.400(4) . ?
C3 H3 0.9500 . ?
C39 C40 1.359(5) . ?
C39 C38 1.383(5) . ?
C39 H39 0.9500 . ?
C36 C41 1.405(4) . ?
C36 C37 1.419(5) . ?
C54 C53 1.381(5) . ?
C54 H54 0.9500 . ?
C17 C16 1.527(5) . ?
C17 H17A 0.9800 . ?
C17 H17B 0.9800 . ?
C17 H17C 0.9800 . ?
C45 C47 1.516(5) . ?
C45 C37 1.530(5) . ?
C45 C46 1.540(5) . ?
C45 H45 1.0000 . ?
C13 C9 1.526(4) . ?
C61 C60 1.388(5) . ?
C61 C56 1.404(5) . ?
C61 H61 0.9500 . ?
C1 C2 1.398(4) . ?
C1 H1 0.9500 . ?
C41 C40 1.405(4) . ?
C41 C42 1.507(5) . ?
C26 C27 1.377(5) . ?
C26 C25 1.394(4) . ?
C26 H26 0.9500 . ?
C42 C43 1.528(5) . ?
C42 C44 1.540(4) . ?
C42 H42 1.0000 . ?
C9 C15 1.527(5) . ?
C9 C14 1.543(5) . ?
C40 H40 0.9500 . ?
C55 C56 1.481(5) . ?
C55 H55A 1.03(4) . ?
C55 H55B 0.89(4) . ?
C51 C52 1.372(5) . ?
C51 H51 0.9500 . ?
C7 C20 1.541(4) . ?
C28 C27 1.385(5) . ?
C28 C29 1.392(4) . ?
C28 H28 0.9500 . ?
C38 C37 1.399(4) . ?
C38 H38 0.9500 . ?
C48 H48A 0.88(3) . ?
C48 H48B 1.05(4) . ?
C2 C16 1.535(4) . ?
C16 C19 1.527(5) . ?
C16 C18 1.530(5) . ?
C25 C33 1.509(5) . ?
C43 H43A 0.9800 . ?
C43 H43B 0.9800 . ?
C43 H43C 0.9800 . ?
C52 C53 1.391(5) . ?
C52 H52 0.9500 . ?
C47 H47A 0.9800 . ?
C47 H47B 0.9800 . ?
C47 H47C 0.9800 . ?
C29 C30 1.513(4) . ?
C15 H15A 0.9800 . ?
C15 H15B 0.9800 . ?
C15 H15C 0.9800 . ?
C56 C57 1.395(5) . ?
C20 C21 1.521(6) . ?
C20 C22 1.531(5) . ?
C20 C23 1.532(5) . ?
C18 H18A 0.9800 . ?
C18 H18B 0.9800 . ?
C18 H18C 0.9800 . ?
C21 H21A 0.9800 . ?
C21 H21B 0.9800 . ?
C21 H21C 0.9800 . ?
C23 H23A 0.9800 . ?
C23 H23B 0.9800 . ?
C23 H23C 0.9800 . ?
C22 H22A 0.9800 . ?
C22 H22B 0.9800 . ?
C22 H22C 0.9800 . ?
C33 C34 1.514(5) . ?
C33 C35 1.546(5) . ?
C33 H33 1.0000 . ?
C30 C31 1.524(5) . ?
C30 C32 1.533(6) . ?
C30 H30 1.0000 . ?
C60 C59 1.371(5) . ?
C60 H60 0.9500 . ?
C53 H53 0.9500 . ?
C27 H27 0.9500 . ?
C14 H14A 0.9800 . ?
C14 H14B 0.9800 . ?
C14 H14C 0.9800 . ?
C31 H31A 0.9800 . ?
C31 H31B 0.9800 . ?
C31 H31C 0.9800 . ?
C46 H46A 0.9800 . ?
C46 H46B 0.9800 . ?
C46 H46C 0.9800 . ?
C34 H34A 0.9800 . ?
C34 H34B 0.9800 . ?
C34 H34C 0.9800 . ?
C44 H44A 0.9800 . ?
C44 H44B 0.9800 . ?
C44 H44C 0.9800 . ?
C35 H35A 0.9800 . ?
C35 H35B 0.9800 . ?
C35 H35C 0.9800 . ?
C57 C58 1.382(5) . ?
C57 H57 0.9500 . ?
C58 C59 1.370(6) . ?
C58 H58 0.9500 . ?
C19 H19A 0.9800 . ?
C19 H19B 0.9800 . ?
C19 H19C 0.9800 . ?
C59 H59 0.9500 . ?
C32 H32A 0.9800 . ?
C32 H32B 0.9800 . ?
C32 H32C 0.9800 . ?
O2 C62 1.472(8) . ?
O2 C65 1.472(8) . ?
C62 C63 1.499(8) . ?
C62 H62A 0.9900 . ?
C62 H62B 0.9900 . ?
C63 C64 1.486(10) . ?
C63 H63A 0.9900 . ?
C63 H63B 0.9900 . ?
C64 C65 1.492(9) . ?
C64 H64A 0.9900 . ?
C64 H64B 0.9900 . ?
C65 H65A 0.9900 . ?
C65 H65B 0.9900 . ?
O2A C65A 1.470(8) . ?
O2A C62A 1.470(8) . ?
C62A C63A 1.500(8) . ?
C62A H62C 0.9900 . ?
C62A H62D 0.9900 . ?
C63A C64A 1.486(10) . ?
C63A H63C 0.9900 . ?
C63A H63D 0.9900 . ?
C64A C65A 1.492(10) . ?
C64A H64C 0.9900 . ?
C64A H64D 0.9900 . ?
C65A H65C 0.9900 . ?
C65A H65D 0.9900 . ?

loop_
_geom_torsion_atom_site_label_1
_geom_torsion_atom_site_label_2
_geom_torsion_atom_site_label_3
_geom_torsion_atom_site_label_4
_geom_torsion
_geom_torsion_site_symmetry_1
_geom_torsion_site_symmetry_2
_geom_torsion_site_symmetry_3
_geom_torsion_site_symmetry_4
_geom_torsion_publ_flag
C4 N2 C24 C29 89.5(3) . . . . ?
U1 N2 C24 C29 -88.6(3) . . . . ?
C4 N2 C24 C25 -91.8(3) . . . . ?
U1 N2 C24 C25 90.1(3) . . . . ?
C24 N2 C4 C11 -165.8(3) . . . . ?
U1 N2 C4 C11 12.3(4) . . . . ?
C24 N2 C4 C3 14.2(4) . . . . ?
U1 N2 C4 C3 -167.7(2) . . . . ?
C11 O1 C12 C13 -5.3(4) . . . . ?
U1 O1 C12 C13 -169.1(2) . . . . ?
C11 O1 C12 C5 177.2(2) . . . . ?
U1 O1 C12 C5 13.4(3) . . . . ?
C51 C50 C49 C54 -4.5(5) . . . . ?
U1 C50 C49 C54 108.0(3) . . . . ?
C51 C50 C49 C48 -174.4(3) . . . . ?
U1 C50 C49 C48 -61.9(3) . . . . ?
C51 C50 C49 U1 -112.5(3) . . . . ?
C36 N1 C5 C12 145.9(3) . . . . ?
U1 N1 C5 C12 -13.0(4) . . . . ?
C36 N1 C5 C6 -34.2(5) . . . . ?
U1 N1 C5 C6 166.8(2) . . . . ?
C13 C12 C5 N1 -178.9(3) . . . . ?
O1 C12 C5 N1 -1.5(4) . . . . ?
C13 C12 C5 C6 1.2(5) . . . . ?
O1 C12 C5 C6 178.7(3) . . . . ?
N1 C5 C6 C7 -179.2(3) . . . . ?
C12 C5 C6 C7 0.6(4) . . . . ?
N2 C4 C3 C2 179.0(3) . . . . ?
C11 C4 C3 C2 -1.0(4) . . . . ?
C5 N1 C36 C41 99.1(3) . . . . ?
U1 N1 C36 C41 -99.1(3) . . . . ?
C5 N1 C36 C37 -87.0(3) . . . . ?
U1 N1 C36 C37 74.8(3) . . . . ?
C1 C10 C11 C4 1.0(5) . . . . ?
C9 C10 C11 C4 -178.0(3) . . . . ?
C1 C10 C11 O1 -179.7(3) . . . . ?
C9 C10 C11 O1 1.4(5) . . . . ?
N2 C4 C11 C10 179.5(3) . . . . ?
C3 C4 C11 C10 -0.5(5) . . . . ?
N2 C4 C11 O1 0.2(4) . . . . ?
C3 C4 C11 O1 -179.8(3) . . . . ?
C12 O1 C11 C10 5.6(4) . . . . ?
U1 O1 C11 C10 169.4(2) . . . . ?
C12 O1 C11 C4 -175.0(2) . . . . ?
U1 O1 C11 C4 -11.2(3) . . . . ?
C50 C49 C54 C53 4.0(5) . . . . ?
C48 C49 C54 C53 174.0(3) . . . . ?
U1 C49 C54 C53 107.5(3) . . . . ?
C50 C49 C54 U1 -103.5(3) . . . . ?
C48 C49 C54 U1 66.4(3) . . . . ?
O1 C12 C13 C8 -179.4(3) . . . . ?
C5 C12 C13 C8 -2.2(5) . . . . ?
O1 C12 C13 C9 -2.1(5) . . . . ?
C5 C12 C13 C9 175.1(3) . . . . ?
C7 C8 C13 C12 1.5(5) . . . . ?
C7 C8 C13 C9 -175.9(3) . . . . ?
C11 C10 C1 C2 -0.1(5) . . . . ?
C9 C10 C1 C2 178.9(3) . . . . ?
C37 C36 C41 C40 -6.7(4) . . . . ?
N1 C36 C41 C40 167.1(3) . . . . ?
C37 C36 C41 C42 169.8(3) . . . . ?
N1 C36 C41 C42 -16.4(4) . . . . ?
C40 C41 C42 C43 -62.1(4) . . . . ?
C36 C41 C42 C43 121.5(3) . . . . ?
C40 C41 C42 C44 61.4(4) . . . . ?
C36 C41 C42 C44 -115.0(3) . . . . ?
C12 C13 C9 C15 129.8(3) . . . . ?
C8 C13 C9 C15 -53.0(4) . . . . ?
C12 C13 C9 C10 8.0(4) . . . . ?
C8 C13 C9 C10 -174.8(3) . . . . ?
C12 C13 C9 C14 -111.0(3) . . . . ?
C8 C13 C9 C14 66.2(4) . . . . ?
C11 C10 C9 C13 -7.7(4) . . . . ?
C1 C10 C9 C13 173.4(3) . . . . ?
C11 C10 C9 C15 -129.5(3) . . . . ?
C1 C10 C9 C15 51.6(4) . . . . ?
C11 C10 C9 C14 111.1(3) . . . . ?
C1 C10 C9 C14 -67.8(4) . . . . ?
C38 C39 C40 C41 3.4(5) . . . . ?
C36 C41 C40 C39 1.8(4) . . . . ?
C42 C41 C40 C39 -174.7(3) . . . . ?
C49 C50 C51 C52 2.3(5) . . . . ?
U1 C50 C51 C52 -68.2(4) . . . . ?
C5 C6 C7 C8 -1.2(5) . . . . ?
C5 C6 C7 C20 175.6(3) . . . . ?
C13 C8 C7 C6 0.2(5) . . . . ?
C13 C8 C7 C20 -176.6(3) . . . . ?
C40 C39 C38 C37 -3.7(5) . . . . ?
C54 C49 C48 U1 -89.7(3) . . . . ?
C50 C49 C48 U1 79.7(3) . . . . ?
C10 C1 C2 C3 -1.2(5) . . . . ?
C10 C1 C2 C16 -179.2(3) . . . . ?
C4 C3 C2 C1 1.8(5) . . . . ?
C4 C3 C2 C16 179.7(3) . . . . ?
C39 C38 C37 C36 -1.1(4) . . . . ?
C39 C38 C37 C45 175.6(3) . . . . ?
C41 C36 C37 C38 6.3(4) . . . . ?
N1 C36 C37 C38 -167.6(2) . . . . ?
C41 C36 C37 C45 -170.3(3) . . . . ?
N1 C36 C37 C45 15.8(4) . . . . ?
C47 C45 C37 C38 33.9(4) . . . . ?
C46 C45 C37 C38 -89.6(4) . . . . ?
C47 C45 C37 C36 -149.6(3) . . . . ?
C46 C45 C37 C36 86.9(3) . . . . ?
C1 C2 C16 C19 -53.8(4) . . . . ?
C3 C2 C16 C19 128.3(3) . . . . ?
C1 C2 C16 C17 -174.0(3) . . . . ?
C3 C2 C16 C17 8.1(5) . . . . ?
C1 C2 C16 C18 66.5(4) . . . . ?
C3 C2 C16 C18 -111.4(4) . . . . ?
C27 C26 C25 C24 -1.7(5) . . . . ?
C27 C26 C25 C33 176.6(3) . . . . ?
C29 C24 C25 C26 3.7(4) . . . . ?
N2 C24 C25 C26 -175.0(3) . . . . ?
C29 C24 C25 C33 -174.6(3) . . . . ?
N2 C24 C25 C33 6.7(4) . . . . ?
C50 C51 C52 C53 0.7(5) . . . . ?
C27 C28 C29 C24 0.8(5) . . . . ?
C27 C28 C29 C30 -176.8(3) . . . . ?
C25 C24 C29 C28 -3.2(5) . . . . ?
N2 C24 C29 C28 175.5(3) . . . . ?
C25 C24 C29 C30 174.3(3) . . . . ?
N2 C24 C29 C30 -7.0(4) . . . . ?
C60 C61 C56 C57 0.2(5) . . . . ?
U1 C61 C56 C57 122.6(3) . . . . ?
C60 C61 C56 C55 -174.8(4) . . . . ?
U1 C61 C56 C55 -52.4(3) . . . . ?
C60 C61 C56 U1 -122.3(3) . . . . ?
U1 C55 C56 C57 -96.8(3) . . . . ?
U1 C55 C56 C61 77.9(3) . . . . ?
C6 C7 C20 C21 -79.6(4) . . . . ?
C8 C7 C20 C21 97.2(4) . . . . ?
C6 C7 C20 C22 40.1(4) . . . . ?
C8 C7 C20 C22 -143.1(3) . . . . ?
C6 C7 C20 C23 161.0(3) . . . . ?
C8 C7 C20 C23 -22.3(5) . . . . ?
C26 C25 C33 C34 56.6(4) . . . . ?
C24 C25 C33 C34 -125.1(3) . . . . ?
C26 C25 C33 C35 -66.1(4) . . . . ?
C24 C25 C33 C35 112.2(3) . . . . ?
C28 C29 C30 C31 -38.1(4) . . . . ?
C24 C29 C30 C31 144.4(3) . . . . ?
C28 C29 C30 C32 84.7(4) . . . . ?
C24 C29 C30 C32 -92.8(4) . . . . ?
C56 C61 C60 C59 0.4(6) . . . . ?
U1 C61 C60 C59 -72.1(5) . . . . ?
C49 C54 C53 C52 -1.4(5) . . . . ?
U1 C54 C53 C52 61.2(4) . . . . ?
C51 C52 C53 C54 -1.1(5) . . . . ?
C25 C26 C27 C28 -0.7(6) . . . . ?
C29 C28 C27 C26 1.2(6) . . . . ?
C61 C56 C57 C58 -0.8(5) . . . . ?
C55 C56 C57 C58 174.1(3) . . . . ?
U1 C56 C57 C58 114.0(3) . . . . ?
C61 C56 C57 U1 -114.8(4) . . . . ?
C55 C56 C57 U1 60.1(3) . . . . ?
C56 C57 C58 C59 0.7(6) . . . . ?
U1 C57 C58 C59 57.8(5) . . . . ?
C57 C58 C59 C60 0.0(6) . . . . ?
C61 C60 C59 C58 -0.5(6) . . . . ?
C65 O2 C62 C63 38.3(7) . . . . ?
O2 C62 C63 C64 -18.3(8) . . . . ?
C62 C63 C64 C65 -8.6(9) . . . . ?
C62 O2 C65 C64 -45.1(8) . . . . ?
C63 C64 C65 O2 32.4(9) . . . . ?
C65A O2A C62A C63A -39.5(10) . . . . ?
O2A C62A C63A C64A 20.4(14) . . . . ?
C62A C63A C64A C65A 6.3(16) . . . . ?
C62A O2A C65A C64A 45.0(10) . . . . ?
C63A C64A C65A O2A -31.0(13) . . . . ?
